data_7716006
loop_
_publ_author_name
'Kitase, Kosuke'
'Akahoshi, Daisuke'
'Kitazawa, Takafumi'

_publ_section_title
;
 Soma-Iwamoto-type SCO complex
 Fe(quinazoline)<sub>2</sub>[Au(CN)<sub>2</sub>]<sub>2</sub> using the
 quinazoline-type ligand.
;
_journal_issue 22
_journal_name_full 'Dalton transactions (Cambridge, England : 2003)'
_journal_page_first 9248
_journal_page_last 9251
_journal_paper_doi 10.1039/d4dt00458b
_journal_volume 53
_journal_year 2024
_chemical_formula_sum 'C20 H16 Au2 Fe N8 O2'
_chemical_formula_weight 850.19
_space_group_crystal_system triclinic
_space_group_IT_number 2
_space_group_name_Hall '-P 1'
_space_group_name_H-M_alt 'P -1'
_atom_sites_solution_hydrogens mixed
_audit_creation_method SHELXL-2017/1
_audit_update_record
;
2024-02-10 deposited with the CCDC.	2024-04-18 downloaded from the CCDC.
;
_cell_angle_alpha 81.6096(19)
_cell_angle_beta 77.6448(18)
_cell_angle_gamma 79.8104(18)
_cell_formula_units_Z 1
_cell_length_a 7.3203(8)
_cell_length_b 7.8613(8)
_cell_length_c 10.8262(12)
_cell_measurement_reflns_used 3069
_cell_measurement_temperature 296(2)
_cell_measurement_theta_max 30.00
_cell_measurement_theta_min 2.88
_cell_volume 595.19(11)
_computing_cell_refinement 'Bruker SAINT'
_computing_data_collection 'Bruker APEX2'
_computing_data_reduction 'Bruker SAINT'
_computing_molecular_graphics 'Bruker SHELXTL'
_computing_publication_material 'Bruker SHELXTL'
_computing_structure_refinement 'SHELXL-2017/1 (Sheldrick, 2017)'
_computing_structure_solution 'SHELXS-97 (Sheldrick 2008)'
_diffrn_ambient_temperature 296(2)
_diffrn_detector_area_resol_mean 8.336
_diffrn_measured_fraction_theta_full 0.993
_diffrn_measured_fraction_theta_max 0.889
_diffrn_measurement_device_type 'Bruker APEX-II CCD'
_diffrn_measurement_method '\f and \w scans'
_diffrn_radiation_type MoK\a
_diffrn_radiation_wavelength 0.71073
_diffrn_reflns_av_unetI/netI 0.0456
_diffrn_reflns_Laue_measured_fraction_full 0.993
_diffrn_reflns_Laue_measured_fraction_max 0.889
_diffrn_reflns_limit_h_max 10
_diffrn_reflns_limit_h_min -10
_diffrn_reflns_limit_k_max 11
_diffrn_reflns_limit_k_min -10
_diffrn_reflns_limit_l_max 15
_diffrn_reflns_limit_l_min 0
_diffrn_reflns_number 3361
_diffrn_reflns_point_group_measured_fraction_full 0.993
_diffrn_reflns_point_group_measured_fraction_max 0.889
_diffrn_reflns_theta_full 25.000
_diffrn_reflns_theta_max 31.236
_diffrn_reflns_theta_min 1.938
_exptl_absorpt_coefficient_mu 12.929
_exptl_absorpt_correction_T_max 0.39
_exptl_absorpt_correction_T_min 0.19
_exptl_absorpt_correction_type multi-scan
_exptl_absorpt_process_details 'TWINABS - Bruker AXS scaling for twinned crystals - Version 2012/1'
_exptl_crystal_colour yellow
_exptl_crystal_density_diffrn 2.372
_exptl_crystal_description block
_exptl_crystal_F_000 392
_exptl_crystal_size_max 0.220
_exptl_crystal_size_mid 0.180
_exptl_crystal_size_min 0.090
_refine_diff_density_max 1.943
_refine_diff_density_min -2.085
_refine_diff_density_rms 0.197
_refine_ls_extinction_method none
_refine_ls_goodness_of_fit_ref 0.985
_refine_ls_hydrogen_treatment mixed
_refine_ls_matrix_type full
_refine_ls_number_parameters 158
_refine_ls_number_reflns 3361
_refine_ls_number_restraints 2
_refine_ls_restrained_S_all 0.985
_refine_ls_R_factor_all 0.0470
_refine_ls_R_factor_gt 0.0380
_refine_ls_shift/su_max 0.000
_refine_ls_shift/su_mean 0.000
_refine_ls_structure_factor_coef Fsqd
_refine_ls_weighting_details 'w=1/[\s^2^(Fo^2^)+(0.0621P)^2^+0.2239P] where P=(Fo^2^+2Fc^2^)/3'
_refine_ls_weighting_scheme calc
_refine_ls_wR_factor_gt 0.0946
_refine_ls_wR_factor_ref 0.0994
_reflns_Friedel_coverage 0.000
_reflns_number_gt 2867
_reflns_number_total 3361
_reflns_threshold_expression 'I > 2\s(I)'
_cod_data_source_file d4dt00458b2.cif
_cod_data_source_block test_1
_cod_depositor_comments
;
The following automatic conversions were performed:

data item '_exptl_absorpt_correction_type' value 'Multi-Scan' was
changed to 'multi-scan' in accordance with the
/home/data/users/saulius/crontab/automatic-downloads/rss-feeds/RSC/lib/dictionaries/cif_core.dic
dictionary named 'cif_core.dic' version 2.4.2 last updated on
2011-04-26.

Automatic conversion script
Id: cif_fix_values 8170 2020-07-09 18:12:32Z antanas 

 Adding full bibliography for 7716006--7716010.cif.
;
_cod_database_code 7716006
_shelx_shelxl_version_number 2017/1
_shelx_space_group_comment
; 
The symmetry employed for this shelxl refinement is uniquely defined 
by the following loop, which should always be used as a source of 
symmetry information in preference to the above space-group names. 
They are only intended as comments. 
;
_shelx_estimated_absorpt_t_min 0.163
_shelx_estimated_absorpt_t_max 0.389

loop_
_space_group_symop_operation_xyz
'x, y, z'
'-x, -y, -z'

loop_
_atom_site_label
_atom_site_type_symbol
_atom_site_fract_x
_atom_site_fract_y
_atom_site_fract_z
_atom_site_U_iso_or_equiv
_atom_site_adp_type
_atom_site_occupancy
_atom_site_site_symmetry_order
_atom_site_calc_flag
_atom_site_refinement_flags_posn
_atom_site_refinement_flags_adp
_atom_site_refinement_flags_occupancy
_atom_site_disorder_assembly
_atom_site_disorder_group
N2 N 0.1893(13) -0.1632(12) -0.1666(7) 0.067(2) Uani 1 1 d . . . . .
Au1 Au 0.29552(4) -0.07728(3) 0.07870(2) 0.03841(10) Uani 1 1 d . . . . .
Fe2 Fe 0.500000 0.000000 0.500000 0.0338(3) Uani 1 2 d S . P . .
N1 N 0.4131(9) -0.0142(8) 0.3266(6) 0.0390(12) Uani 1 1 d . . . . .
C2 C 0.2239(11) -0.1276(11) -0.0768(7) 0.0465(17) Uani 1 1 d . . . . .
C1 C 0.3690(10) -0.0353(9) 0.2364(6) 0.0343(13) Uani 1 1 d . . . . .
O1 O 0.3545(7) -0.2088(7) 0.5843(4) 0.0387(10) Uani 1 1 d D . . . .
H1A H 0.301(12) -0.242(11) 0.533(7) 0.058 Uiso 1 1 d D U . . .
H1B H 0.309(13) -0.210(12) 0.662(3) 0.058 Uiso 1 1 d D U . . .
N4 N -0.0868(8) 0.2851(8) 0.5406(5) 0.0373(12) Uani 1 1 d . . . . .
N3 N 0.2323(8) 0.1836(8) 0.5648(6) 0.0376(12) Uani 1 1 d . . . . .
C5 C -0.1155(10) 0.3781(8) 0.6427(6) 0.0345(13) Uani 1 1 d . . . . .
C3 C 0.0811(10) 0.1982(9) 0.5078(7) 0.0376(14) Uani 1 1 d . . . . .
H3 H 0.099989 0.138860 0.436728 0.045 Uiso 1 1 calc R U . . .
C6 C -0.2937(12) 0.4769(9) 0.6834(8) 0.0478(17) Uani 1 1 d . . . . .
H6 H -0.393641 0.478303 0.642511 0.057 Uiso 1 1 calc R U . . .
C10 C 0.0340(11) 0.3757(9) 0.7057(6) 0.0409(15) Uani 1 1 d . . . . .
C8 C -0.1684(17) 0.5709(11) 0.8461(9) 0.067(3) Uani 1 1 d . . . . .
H8 H -0.187101 0.636984 0.913542 0.081 Uiso 1 1 calc R U . . .
C9 C 0.0031(14) 0.4756(11) 0.8090(8) 0.057(2) Uani 1 1 d . . . . .
H9 H 0.100811 0.475909 0.851549 0.068 Uiso 1 1 calc R U . . .
C11 C 0.2029(11) 0.2736(9) 0.6638(7) 0.0446(17) Uani 1 1 d . . . . .
H11 H 0.301343 0.267369 0.706929 0.054 Uiso 1 1 calc R U . . .
C7 C -0.3166(14) 0.5709(11) 0.7845(9) 0.059(2) Uani 1 1 d . . . . .
H7 H -0.433640 0.635926 0.812252 0.071 Uiso 1 1 calc R U . . .

loop_
_atom_site_aniso_label
_atom_site_aniso_U_11
_atom_site_aniso_U_22
_atom_site_aniso_U_33
_atom_site_aniso_U_23
_atom_site_aniso_U_13
_atom_site_aniso_U_12
N2 0.071(5) 0.106(6) 0.035(4) -0.023(4) -0.010(4) -0.029(5)
Au1 0.04422(16) 0.05275(18) 0.02476(13) -0.00890(9) -0.01360(11) -0.01248(13)
Fe2 0.0321(6) 0.0490(7) 0.0262(6) -0.0084(5) -0.0139(5) -0.0083(5)
N1 0.040(3) 0.054(3) 0.030(3) -0.007(2) -0.016(2) -0.011(3)
C2 0.044(4) 0.070(5) 0.034(3) -0.016(3) -0.008(3) -0.020(4)
C1 0.039(3) 0.040(3) 0.028(3) 0.000(2) -0.016(3) -0.007(3)
O1 0.039(2) 0.058(3) 0.026(2) -0.008(2) -0.012(2) -0.015(2)
N4 0.037(3) 0.047(3) 0.034(3) -0.007(2) -0.013(2) -0.012(2)
N3 0.034(3) 0.044(3) 0.040(3) -0.006(2) -0.016(2) -0.008(2)
C5 0.043(4) 0.029(3) 0.032(3) 0.004(2) -0.010(3) -0.011(2)
C3 0.039(3) 0.049(4) 0.031(3) -0.005(3) -0.013(3) -0.015(3)
C6 0.047(4) 0.041(4) 0.053(4) 0.000(3) -0.013(4) -0.002(3)
C10 0.049(4) 0.044(4) 0.033(3) -0.007(3) -0.015(3) -0.007(3)
C8 0.094(7) 0.054(5) 0.059(5) -0.029(4) -0.032(6) 0.013(5)
C9 0.070(6) 0.056(5) 0.053(5) -0.025(4) -0.028(4) 0.002(4)
C11 0.048(4) 0.048(4) 0.045(4) -0.011(3) -0.022(3) -0.006(3)
C7 0.067(6) 0.044(4) 0.058(5) -0.008(4) -0.004(4) 0.006(4)

loop_
_atom_type_symbol
_atom_type_description
_atom_type_scat_dispersion_real
_atom_type_scat_dispersion_imag
_atom_type_scat_source
C C 0.0033 0.0016 'International Tables Vol C Tables 4.2.6.8 and 6.1.1.4'
H H 0.0000 0.0000 'International Tables Vol C Tables 4.2.6.8 and 6.1.1.4'
N N 0.0061 0.0033 'International Tables Vol C Tables 4.2.6.8 and 6.1.1.4'
O O 0.0106 0.0060 'International Tables Vol C Tables 4.2.6.8 and 6.1.1.4'
Fe Fe 0.3463 0.8444 'International Tables Vol C Tables 4.2.6.8 and 6.1.1.4'
Au Au -2.0133 8.8022 'International Tables Vol C Tables 4.2.6.8 and 6.1.1.4'

loop_
_geom_angle_atom_site_label_1
_geom_angle_atom_site_label_2
_geom_angle_atom_site_label_3
_geom_angle
_geom_angle_site_symmetry_1
_geom_angle_site_symmetry_3
_geom_angle_publ_flag
C2 Au1 C1 178.1(3) . . ?
O1 Fe2 O1 180.0 . 2_656 ?
O1 Fe2 N1 88.8(2) . . ?
O1 Fe2 N1 91.2(2) 2_656 . ?
O1 Fe2 N1 91.2(2) . 2_656 ?
O1 Fe2 N1 88.8(2) 2_656 2_656 ?
N1 Fe2 N1 180.0 . 2_656 ?
O1 Fe2 N3 88.3(2) . . ?
O1 Fe2 N3 91.7(2) 2_656 . ?
N1 Fe2 N3 90.8(2) . . ?
N1 Fe2 N3 89.2(2) 2_656 . ?
O1 Fe2 N3 91.7(2) . 2_656 ?
O1 Fe2 N3 88.3(2) 2_656 2_656 ?
N1 Fe2 N3 89.2(2) . 2_656 ?
N1 Fe2 N3 90.8(2) 2_656 2_656 ?
N3 Fe2 N3 180.0 . 2_656 ?
C1 N1 Fe2 174.7(6) . . ?
N2 C2 Au1 176.7(8) . . ?
N1 C1 Au1 178.8(7) . . ?
C3 N4 C5 116.9(6) . . ?
C11 N3 C3 114.8(6) . . ?
C11 N3 Fe2 124.7(5) . . ?
C3 N3 Fe2 120.3(5) . . ?
N4 C5 C10 119.6(6) . . ?
N4 C5 C6 120.2(6) . . ?
C10 C5 C6 120.2(6) . . ?
N4 C3 N3 127.8(6) . . ?
C7 C6 C5 118.7(8) . . ?
C11 C10 C5 117.6(6) . . ?
C11 C10 C9 123.6(7) . . ?
C5 C10 C9 118.8(7) . . ?
C9 C8 C7 120.8(8) . . ?
C8 C9 C10 120.2(8) . . ?
N3 C11 C10 123.3(7) . . ?
C6 C7 C8 121.3(8) . . ?

loop_
_geom_bond_atom_site_label_1
_geom_bond_atom_site_label_2
_geom_bond_distance
_geom_bond_site_symmetry_2
_geom_bond_publ_flag
N2 C2 1.140(10) . ?
Au1 C2 1.977(7) . ?
Au1 C1 1.983(6) . ?
Fe2 O1 2.104(5) . ?
Fe2 O1 2.104(5) 2_656 ?
Fe2 N1 2.130(6) . ?
Fe2 N1 2.130(6) 2_656 ?
Fe2 N3 2.264(6) . ?
Fe2 N3 2.264(6) 2_656 ?
N1 C1 1.134(9) . ?
N4 C3 1.300(9) . ?
N4 C5 1.371(8) . ?
N3 C11 1.328(9) . ?
N3 C3 1.358(8) . ?
C5 C10 1.404(10) . ?
C5 C6 1.413(10) . ?
C6 C7 1.373(12) . ?
C10 C11 1.376(10) . ?
C10 C9 1.416(10) . ?
C8 C9 1.356(13) . ?
C8 C7 1.390(14) . ?

loop_
_geom_hbond_atom_site_label_D
_geom_hbond_atom_site_label_H
_geom_hbond_atom_site_label_A
_geom_hbond_distance_DH
_geom_hbond_distance_HA
_geom_hbond_distance_DA
_geom_hbond_angle_DHA
_geom_hbond_site_symmetry_A
_geom_hbond_publ_flag
O1 H1A N4 0.84(2) 2.00(4) 2.796(7) 158(9) 2_556 yes
O1 H1B N2 0.84(2) 1.93(3) 2.756(9) 168(9) 1_556 yes
C3 H3 N1 0.93 2.53 3.165(10) 125.9 . yes
C11 H11 N1 0.93 2.62 3.180(10) 119.0 2_656 yes
